data_4510378
loop_
_publ_author_name
'Bredikhin, Alexander A.'
'Zakharychev, Dmitry V.'
'Gubaidullin, Aidar T.'
'Fayzullin, Robert R.'
'Pashagin, Alexander V.'
'Bredikhina, Zemfira A.'

_publ_section_title
;
 Crystallization Features of the Chiral Drug Timolol Precursor: The Rare
 Case of Conglomerate with Partial Solid Solutions
;
_journal_issue 4
_journal_name_full 'Crystal Growth &amp; Design'
_journal_page_first 1676
_journal_paper_doi 10.1021/cg4017905
_journal_volume 14
_journal_year 2014
_chemical_absolute_configuration rmad
_chemical_formula_moiety 'C9 H13 N3 O3 S'
_chemical_formula_sum 'C9 H13 N3 O3 S'
_chemical_formula_weight 243.28
_chemical_name_systematic
;
 ?
;
_space_group_IT_number 19
_symmetry_cell_setting orthorhombic
_symmetry_Int_Tables_number 19
_symmetry_space_group_name_Hall 'P 2ac 2ab'
_symmetry_space_group_name_H-M 'P 21 21 21'
_atom_sites_solution_hydrogens geom
_atom_sites_solution_primary direct
_atom_sites_solution_secondary difmap
_audit_creation_method SHELXL-97
_cell_angle_alpha 90.00
_cell_angle_beta 90.00
_cell_angle_gamma 90.00
_cell_formula_units_Z 4
_cell_length_a 4.20260(10)
_cell_length_b 9.18840(10)
_cell_length_c 28.2702(4)
_cell_measurement_reflns_used 4387
_cell_measurement_temperature 296(2)
_cell_measurement_theta_max 28.81
_cell_measurement_theta_min 2.33
_cell_volume 1091.66(3)
_computing_cell_refinement 'APEX2 v2008.6-1 (Bruker AXS)'
_computing_data_collection 'Bruker SMART'
_computing_data_reduction 'SAINT V7.34A (Bruker AXS, 2006)'
_computing_molecular_graphics 'Ortep-3 for Windows (Farrugia, 1997)'
_computing_publication_material 'WinGX publication routines (Farrugia, 1999)'
_computing_structure_refinement 'SHELXL-97 (Sheldrick, 1997)'
_computing_structure_solution 'SHELXS-97 (Sheldrick, 1990)'
_diffrn_ambient_temperature 296(2)
_diffrn_measured_fraction_theta_full 0.99
_diffrn_measured_fraction_theta_max 0.964
_diffrn_measurement_device_type 'Bruker APEX-II CCD'
_diffrn_measurement_method 'phi and omega scans'
_diffrn_radiation_monochromator graphite
_diffrn_radiation_source 'fine-focus sealed tube'
_diffrn_radiation_type MoK\a
_diffrn_radiation_wavelength 0.71073
_diffrn_reflns_av_R_equivalents 0.0292
_diffrn_reflns_av_sigmaI/netI 0.0217
_diffrn_reflns_limit_h_max 5
_diffrn_reflns_limit_h_min -5
_diffrn_reflns_limit_k_max 12
_diffrn_reflns_limit_k_min -12
_diffrn_reflns_limit_l_max 38
_diffrn_reflns_limit_l_min -37
_diffrn_reflns_number 10628
_diffrn_reflns_theta_full 28.99
_diffrn_reflns_theta_max 28.99
_diffrn_reflns_theta_min 2.33
_exptl_absorpt_coefficient_mu 0.293
_exptl_absorpt_correction_T_max 0.9356
_exptl_absorpt_correction_T_min 0.8697
_exptl_absorpt_correction_type multi-scan
_exptl_absorpt_process_details
;
G.M. Sheldrick (1998a). SADABS v.2.01, Bruker.
Siemens Area Detector Absorption Correction Program.
Bruker AXS. Madison. Wisconsin. USA
;
_exptl_crystal_colour colourless
_exptl_crystal_density_diffrn 1.480
_exptl_crystal_density_method 'not measured'
_exptl_crystal_description prism
_exptl_crystal_F_000 512
_exptl_crystal_size_max 0.49
_exptl_crystal_size_mid 0.44
_exptl_crystal_size_min 0.23
_refine_diff_density_max 0.588
_refine_diff_density_min -0.298
_refine_diff_density_rms 0.053
_refine_ls_abs_structure_details 'Flack H D (1983), Acta Cryst. A39, 876-881'
_refine_ls_abs_structure_Flack 0.0(1)
_refine_ls_extinction_method none
_refine_ls_goodness_of_fit_ref 1.050
_refine_ls_hydrogen_treatment constr
_refine_ls_matrix_type full
_refine_ls_number_parameters 145
_refine_ls_number_reflns 2749
_refine_ls_number_restraints 0
_refine_ls_restrained_S_all 1.050
_refine_ls_R_factor_all 0.0525
_refine_ls_R_factor_gt 0.0459
_refine_ls_shift/su_max 0.000
_refine_ls_shift/su_mean 0.000
_refine_ls_structure_factor_coef Fsqd
_refine_ls_weighting_details 'calc w=1/[\s^2^(Fo^2^)+(0.0805P)^2^+0.1360P] where P=(Fo^2^+2Fc^2^)/3'
_refine_ls_weighting_scheme calc
_refine_ls_wR_factor_gt 0.1219
_refine_ls_wR_factor_ref 0.1274
_reflns_number_gt 2434
_reflns_number_total 2749
_reflns_threshold_expression >2sigma(I)
_cod_data_source_file cg4017905_si_001.cif
_cod_data_source_block br_sm14fin
_cod_depositor_comments
;
The following automatic conversions were performed:

'_symmetry_cell_setting' value 'Orthorhombic' changed to
'orthorhombic' according to
/usr/data/users/saulius/automatic-downloads/current/ACS/lib/dictionaries/cif_core.dic
dictionary named 'cif_core.dic' version 2.4.2 from 2011-04-26.

Automatic conversion script
Id: cif_fix_values 2281 2013-09-26 08:29:07Z andrius 
;
_cod_database_code 4510378

loop_
_symmetry_equiv_pos_as_xyz
'x, y, z'
'-x+1/2, -y, z+1/2'
'-x, y+1/2, -z+1/2'
'x+1/2, -y+1/2, -z'

loop_
_atom_site_label
_atom_site_type_symbol
_atom_site_fract_x
_atom_site_fract_y
_atom_site_fract_z
_atom_site_U_iso_or_equiv
_atom_site_adp_type
_atom_site_occupancy
_atom_site_symmetry_multiplicity
_atom_site_calc_flag
_atom_site_refinement_flags
C1 C 1.1054(9) -0.3044(3) 0.22733(10) 0.0668(8) Uani 1 1 d .
H11 H 1.0054 -0.3930 0.2160 0.080 Uiso 1 1 calc R
H12 H 1.2852 -0.3190 0.2483 0.080 Uiso 1 1 calc R
O1 O 0.9059(6) -0.1803(3) 0.23549(7) 0.0705(6) Uani 1 1 d .
S1 S 0.49687(19) -0.09976(6) 0.01783(2) 0.0585(2) Uani 1 1 d .
C2 C 1.1143(7) -0.1798(3) 0.19548(10) 0.0546(6) Uani 1 1 d .
H2 H 1.3020 -0.1168 0.1976 0.065 Uiso 1 1 calc R
C3 C 0.9625(7) -0.1911(2) 0.14871(8) 0.0513(6) Uani 1 1 d .
H32 H 1.1153 -0.2246 0.1254 0.062 Uiso 1 1 calc R
H31 H 0.7875 -0.2598 0.1498 0.062 Uiso 1 1 calc R
O3 O 0.8465(4) -0.04771(16) 0.13610(6) 0.0502(4) Uani 1 1 d .
C4 C 0.7042(6) -0.0424(2) 0.09396(7) 0.0401(4) Uani 1 1 d .
N4 N 0.6807(6) -0.1548(2) 0.06599(7) 0.0520(5) Uani 1 1 d .
O4 O 0.4050(4) 0.49562(15) 0.13827(6) 0.0498(4) Uani 1 1 d .
C5 C 0.5658(5) 0.08951(18) 0.07539(7) 0.0363(4) Uani 1 1 d .
N5 N 0.4396(6) 0.06971(19) 0.03347(7) 0.0494(5) Uani 1 1 d .
C6 C 0.4342(6) 0.3421(2) 0.06822(7) 0.0434(5) Uani 1 1 d .
H61 H 0.2054 0.3294 0.0665 0.052 Uiso 1 1 calc R
H62 H 0.5191 0.3386 0.0363 0.052 Uiso 1 1 calc R
N6 N 0.5749(4) 0.22538(15) 0.09679(6) 0.0354(3) Uani 1 1 d .
C7 C 0.5113(7) 0.4871(2) 0.09063(8) 0.0507(5) Uani 1 1 d .
H72 H 0.7396 0.5023 0.0897 0.061 Uiso 1 1 calc R
H71 H 0.4119 0.5641 0.0724 0.061 Uiso 1 1 calc R
C8 C 0.5530(6) 0.3847(2) 0.16564(8) 0.0464(5) Uani 1 1 d .
H81 H 0.4814 0.3918 0.1982 0.056 Uiso 1 1 calc R
H82 H 0.7817 0.3987 0.1653 0.056 Uiso 1 1 calc R
C9 C 0.4746(6) 0.23420(19) 0.14648(7) 0.0404(4) Uani 1 1 d .
H92 H 0.5840 0.1606 0.1649 0.049 Uiso 1 1 calc R
H91 H 0.2475 0.2167 0.1489 0.049 Uiso 1 1 calc R

loop_
_atom_site_aniso_label
_atom_site_aniso_U_11
_atom_site_aniso_U_22
_atom_site_aniso_U_33
_atom_site_aniso_U_23
_atom_site_aniso_U_13
_atom_site_aniso_U_12
C1 0.091(2) 0.0592(14) 0.0506(13) 0.0035(11) -0.0132(14) 0.0069(15)
O1 0.0808(14) 0.0813(13) 0.0493(9) -0.0125(9) 0.0073(10) 0.0134(12)
S1 0.0897(5) 0.0386(3) 0.0473(3) -0.01282(19) -0.0001(3) -0.0089(3)
C2 0.0518(13) 0.0475(12) 0.0644(14) -0.0016(10) -0.0006(12) 0.0016(10)
C3 0.0648(15) 0.0371(10) 0.0519(11) 0.0013(8) 0.0060(11) 0.0169(11)
O3 0.0666(11) 0.0334(7) 0.0506(8) -0.0009(6) -0.0027(8) 0.0116(7)
C4 0.0508(12) 0.0278(8) 0.0417(10) -0.0012(7) 0.0106(9) -0.0014(8)
N4 0.0780(14) 0.0275(7) 0.0506(10) -0.0059(7) 0.0089(10) -0.0010(9)
O4 0.0587(9) 0.0320(7) 0.0586(9) -0.0075(6) 0.0065(8) 0.0095(7)
C5 0.0410(10) 0.0283(8) 0.0397(9) -0.0038(6) 0.0038(8) -0.0021(8)
N5 0.0656(13) 0.0362(8) 0.0464(9) -0.0079(7) -0.0034(9) -0.0016(8)
C6 0.0585(13) 0.0299(8) 0.0418(9) 0.0003(7) -0.0011(10) 0.0034(9)
N6 0.0436(9) 0.0245(6) 0.0382(7) -0.0022(5) 0.0015(7) 0.0000(6)
C7 0.0674(14) 0.0271(8) 0.0575(12) 0.0006(7) 0.0047(12) 0.0004(10)
C8 0.0561(13) 0.0395(10) 0.0437(10) -0.0097(7) -0.0014(10) 0.0066(10)
C9 0.0509(11) 0.0312(8) 0.0392(9) -0.0020(6) 0.0041(9) 0.0018(9)

loop_
_atom_type_symbol
_atom_type_description
_atom_type_scat_dispersion_real
_atom_type_scat_dispersion_imag
_atom_type_scat_source
C C 0.0033 0.0016 'International Tables Vol C Tables 4.2.6.8 and 6.1.1.4'
H H 0.0000 0.0000 'International Tables Vol C Tables 4.2.6.8 and 6.1.1.4'
N N 0.0061 0.0033 'International Tables Vol C Tables 4.2.6.8 and 6.1.1.4'
O O 0.0106 0.0060 'International Tables Vol C Tables 4.2.6.8 and 6.1.1.4'
S S 0.1246 0.1234 'International Tables Vol C Tables 4.2.6.8 and 6.1.1.4'

loop_
_geom_angle_atom_site_label_1
_geom_angle_atom_site_label_2
_geom_angle_atom_site_label_3
_geom_angle
O1 C1 C2 59.29(18)
O1 C1 H11 117.8
C2 C1 H11 117.8
O1 C1 H12 117.8
C2 C1 H12 117.8
H11 C1 H12 115.0
C2 O1 C1 61.15(17)
N5 S1 N4 97.94(10)
O1 C2 C1 59.55(19)
O1 C2 C3 116.4(2)
C1 C2 C3 119.2(2)
O1 C2 H2 116.5
C1 C2 H2 116.5
C3 C2 H2 116.5
O3 C3 C2 107.62(18)
O3 C3 H32 110.2
C2 C3 H32 110.2
O3 C3 H31 110.2
C2 C3 H31 110.2
H32 C3 H31 108.5
C4 O3 C3 113.83(16)
N4 C4 O3 123.1(2)
N4 C4 C5 114.45(19)
O3 C4 C5 122.45(17)
C4 N4 S1 107.07(16)
C7 O4 C8 109.79(17)
N5 C5 N6 122.01(17)
N5 C5 C4 112.05(16)
N6 C5 C4 125.85(18)
C5 N5 S1 108.48(15)
N6 C6 C7 109.12(18)
N6 C6 H61 109.9
C7 C6 H61 109.9
N6 C6 H62 109.9
C7 C6 H62 109.9
H61 C6 H62 108.3
C5 N6 C6 113.98(16)
C5 N6 C9 117.30(15)
C6 N6 C9 111.75(15)
O4 C7 C6 112.24(17)
O4 C7 H72 109.2
C6 C7 H72 109.2
O4 C7 H71 109.2
C6 C7 H71 109.2
H72 C7 H71 107.9
O4 C8 C9 111.27(18)
O4 C8 H81 109.4
C9 C8 H81 109.4
O4 C8 H82 109.4
C9 C8 H82 109.4
H81 C8 H82 108.0
N6 C9 C8 109.19(16)
N6 C9 H92 109.8
C8 C9 H92 109.8
N6 C9 H91 109.8
C8 C9 H91 109.8
H92 C9 H91 108.3

loop_
_geom_bond_atom_site_label_1
_geom_bond_atom_site_label_2
_geom_bond_distance
C1 O1 1.435(4)
C1 C2 1.458(4)
C1 H11 0.9700
C1 H12 0.9700
O1 C2 1.431(3)
S1 N5 1.6365(18)
S1 N4 1.645(2)
C2 C3 1.471(4)
C2 H2 0.9800
C3 O3 1.449(2)
C3 H32 0.9700
C3 H31 0.9700
O3 C4 1.334(3)
C4 N4 1.305(3)
C4 C5 1.443(3)
O4 C7 1.421(3)
O4 C8 1.423(3)
C5 N5 1.311(3)
C5 N6 1.388(2)
C6 N6 1.467(2)
C6 C7 1.511(3)
C6 H61 0.9700
C6 H62 0.9700
N6 C9 1.469(3)
C7 H72 0.9700
C7 H71 0.9700
C8 C9 1.521(3)
C8 H81 0.9700
C8 H82 0.9700
C9 H92 0.9700
C9 H91 0.9700

loop_
_geom_torsion_atom_site_label_1
_geom_torsion_atom_site_label_2
_geom_torsion_atom_site_label_3
_geom_torsion_atom_site_label_4
_geom_torsion
C1 O1 C2 C3 109.9(3)
O1 C1 C2 C3 -105.2(3)
O1 C2 C3 O3 80.3(3)
C1 C2 C3 O3 148.6(3)
C2 C3 O3 C4 179.6(2)
C3 O3 C4 N4 -2.1(3)
C3 O3 C4 C5 178.5(2)
O3 C4 N4 S1 -178.83(17)
C5 C4 N4 S1 0.6(2)
N5 S1 N4 C4 -1.17(19)
N4 C4 C5 N5 0.4(3)
O3 C4 C5 N5 179.9(2)
N4 C4 C5 N6 -176.1(2)
O3 C4 C5 N6 3.3(3)
N6 C5 N5 S1 175.44(17)
C4 C5 N5 S1 -1.3(2)
N4 S1 N5 C5 1.44(19)
N5 C5 N6 C6 -0.4(3)
C4 C5 N6 C6 175.8(2)
N5 C5 N6 C9 132.9(2)
C4 C5 N6 C9 -50.9(3)
C7 C6 N6 C5 -169.62(19)
C7 C6 N6 C9 54.5(2)
C8 O4 C7 C6 59.8(3)
N6 C6 C7 O4 -56.8(3)
C7 O4 C8 C9 -59.7(3)
C5 N6 C9 C8 170.68(19)
C6 N6 C9 C8 -55.0(2)
O4 C8 C9 N6 57.4(3)
